data_4087277
loop_
_publ_author_name
'Sung, Simon'
'Boon, Jie Kang'
'Lee, Johnathan J. C.'
'Rajabi, Nasir A.'
'Macgregor, Stuart A.'
'Kr\"amer, Tobias'
'Young, Rowan D.'

_publ_section_title
;
 Convergent (De)Hydrogenative Pathways via a Rhodium \a-Hydroxylalkyl
 Complex
;
_journal_issue 8
_journal_name_full Organometallics
_journal_page_first 1609
_journal_paper_doi 10.1021/acs.organomet.7b00158
_journal_volume 36
_journal_year 2017
_chemical_formula_moiety 'C58 H47 O1 P3 Rh1'
_chemical_formula_sum 'C58 H47 O P3 Rh'
_chemical_formula_weight 955.84
_space_group_IT_number 2
_symmetry_cell_setting triclinic
_symmetry_space_group_name_Hall '-P 1'
_symmetry_space_group_name_H-M 'P -1'
_atom_sites_solution_hydrogens difmap
_atom_sites_solution_primary direct
_cell_angle_alpha 70.865(5)
_cell_angle_beta 78.917(5)
_cell_angle_gamma 64.645(5)
_cell_formula_units_Z 2
_cell_length_a 11.6113(14)
_cell_length_b 12.6370(15)
_cell_length_c 18.201(2)
_cell_measurement_reflns_used 84637
_cell_measurement_temperature 150
_cell_measurement_theta_max 55
_cell_measurement_theta_min 0.01
_cell_volume 2275.9(5)
_computing_cell_refinement 'USER DEFINED CELL REFINEMENT'
_computing_data_collection 'USER DEFINED DATA COLLECTION'
_computing_data_reduction 'USER DEFINED DATA REDUCTION'
_computing_molecular_graphics 'CAMERON (Watkin et al., 1996)'
_computing_publication_material 'CRYSTALS (Betteridge et al., 2003)'
_computing_structure_refinement 'CRYSTALS (Betteridge et al., 2003)'
_computing_structure_solution 'SIR92 (Altomare et al., 1994)'
_diffrn_ambient_temperature 150
_diffrn_measured_fraction_theta_full 0.994
_diffrn_measured_fraction_theta_max 0.987
_diffrn_measurement_device Serial
_diffrn_measurement_device_type Unknown
_diffrn_measurement_method \w/2\q
_diffrn_radiation_monochromator graphite
_diffrn_radiation_type 'Mo K\a'
_diffrn_radiation_wavelength 0.71073
_diffrn_reflns_av_R_equivalents 0.057
_diffrn_reflns_limit_h_max 15
_diffrn_reflns_limit_h_min -15
_diffrn_reflns_limit_k_max 16
_diffrn_reflns_limit_k_min -16
_diffrn_reflns_limit_l_max 23
_diffrn_reflns_limit_l_min -23
_diffrn_reflns_number 84637
_diffrn_reflns_theta_full 26.512
_diffrn_reflns_theta_max 27.617
_diffrn_reflns_theta_min 2.339
_diffrn_standards_number 0
_exptl_absorpt_coefficient_mu 0.523
_exptl_absorpt_correction_type none
_exptl_crystal_colour 'Dark green'
_exptl_crystal_density_diffrn 1.395
_exptl_crystal_density_method 'not measured'
_exptl_crystal_description Block
_exptl_crystal_F_000 986
_exptl_crystal_size_max 0.05
_exptl_crystal_size_mid 0.03
_exptl_crystal_size_min 0.02
_refine_diff_density_max 4.31
_refine_diff_density_min -2.00
_refine_ls_extinction_method None
_refine_ls_goodness_of_fit_ref 1.0989
_refine_ls_hydrogen_treatment mixed
_refine_ls_matrix_type full
_refine_ls_number_parameters 572
_refine_ls_number_reflns 10376
_refine_ls_number_restraints 1
_refine_ls_R_factor_all 0.1541
_refine_ls_R_factor_gt 0.1396
_refine_ls_shift/su_max 0.0001506
_refine_ls_shift/su_mean 0.0000062
_refine_ls_structure_factor_coef Fsqd
_refine_ls_weighting_details
;
 Method, part 1, Chebychev polynomial, (Watkin, 1994, Prince, 1982) 
 [weight] = 1.0/[A~0~*T~0~(x)+A~1~*T~1~(x) ... +A~n-1~]*T~n-1~(x)] 
 where A~i~ are the Chebychev coefficients listed below and x= Fcalc/Fmax 
 Method = Robust Weighting (Prince, 1982) 
 W = [weight] * [1-(deltaF/6*sigmaF)^2^]^2^ 
 A~i~ are: 
 7.65 8.19 2.20 
;
_refine_ls_weighting_scheme calc
_refine_ls_wR_factor_all 0.3332
_refine_ls_wR_factor_gt 0.3308
_refine_ls_wR_factor_ref 0.3332
_reflns_limit_h_max 15
_reflns_limit_h_min -14
_reflns_limit_k_max 16
_reflns_limit_k_min -15
_reflns_limit_l_max 23
_reflns_limit_l_min 0
_reflns_number_gt 8625
_reflns_number_total 10428
_reflns_threshold_expression I>2.0\s(I)
_oxford_diffrn_Wilson_B_factor 1.92
_oxford_diffrn_Wilson_scale 57.26
_oxford_refine_ls_r_factor_ref 0.1540
_oxford_refine_ls_scale 0.1652(3)
_oxford_reflns_number_all 10380
_oxford_reflns_threshold_expression_ref I>-3.0\s(I)
_cod_data_source_file om7b00158_si_002.cif
_cod_data_source_block 1
_cod_original_cell_volume 2275.9(3)
_cod_original_sg_symbol_H-M 'P -1 '
_cod_original_formula_sum 'C58 H47 O1 P3 Rh1'
_cod_database_code 4087277

loop_
_symmetry_equiv_pos_as_xyz
x,y,z
-x,-y,-z

loop_
_atom_site_label
_atom_site_type_symbol
_atom_site_fract_x
_atom_site_fract_y
_atom_site_fract_z
_atom_site_U_iso_or_equiv
_atom_site_occupancy
_atom_site_adp_type
_atom_site_refinement_flags_posn
Rh1 Rh 0.58121(10) 0.05277(9) 0.81985(6) 0.0211 1.0000 Uani .
P1 P 0.5962(3) 0.2291(3) 0.75149(18) 0.0235 1.0000 Uani .
P2 P 0.7255(3) -0.1415(3) 0.8462(2) 0.0250 1.0000 Uani .
P3 P 0.4287(3) 0.0573(3) 0.75223(19) 0.0251 1.0000 Uani .
O1 O 0.6309(9) 0.0171(8) 0.9768(5) 0.0290 1.0000 Uani D
C1 C 0.6828(13) 0.0632(13) 0.8995(7) 0.0296 1.0000 Uani .
C10 C 0.4740(15) 0.3706(13) 0.7020(7) 0.0303 1.0000 Uani .
C11 C 0.4874(17) 0.4525(13) 0.6312(8) 0.0370 1.0000 Uani .
C12 C 0.3846(16) 0.5595(14) 0.6002(10) 0.0411 1.0000 Uani .
C13 C 0.2688(17) 0.5872(14) 0.6371(10) 0.0456 1.0000 Uani .
C14 C 0.2509(17) 0.5087(15) 0.7077(10) 0.0445 1.0000 Uani .
C15 C 0.3503(17) 0.4036(14) 0.7419(10) 0.0407 1.0000 Uani .
C20 C 0.6449(12) 0.2777(12) 0.8227(7) 0.0259 1.0000 Uani .
C21 C 0.6684(12) 0.1895(12) 0.8932(8) 0.0283 1.0000 Uani .
C22 C 0.6883(13) 0.2260(14) 0.9526(9) 0.0345 1.0000 Uani .
C23 C 0.6869(14) 0.3367(16) 0.9411(10) 0.0408 1.0000 Uani .
C24 C 0.6726(15) 0.4179(14) 0.8706(11) 0.0437 1.0000 Uani .
C25 C 0.6477(14) 0.3922(13) 0.8089(9) 0.0371 1.0000 Uani .
C30 C 0.7318(14) 0.1989(12) 0.6780(8) 0.0300 1.0000 Uani .
C31 C 0.7146(18) 0.1970(14) 0.6050(9) 0.0430 1.0000 Uani .
C32 C 0.8217(18) 0.1563(16) 0.5563(9) 0.0444 1.0000 Uani .
C33 C 0.941(2) 0.1174(17) 0.5784(10) 0.0576 1.0000 Uani .
C34 C 0.9620(16) 0.1166(17) 0.6513(11) 0.0520 1.0000 Uani .
C35 C 0.8535(14) 0.1584(13) 0.7010(8) 0.0314 1.0000 Uani .
C40 C 0.7323(14) -0.2799(12) 0.9248(8) 0.0295 1.0000 Uani .
C41 C 0.6413(12) -0.2738(11) 0.9872(8) 0.0244 1.0000 Uani .
C42 C 0.6518(13) -0.3723(12) 1.0481(8) 0.0304 1.0000 Uani .
C43 C 0.7502(14) -0.4819(13) 1.0519(8) 0.0341 1.0000 Uani .
C44 C 0.8437(14) -0.4928(13) 0.9901(8) 0.0339 1.0000 Uani .
C45 C 0.8331(13) -0.3929(13) 0.9252(8) 0.0303 1.0000 Uani .
C50 C 0.7793(14) -0.1934(12) 0.7575(7) 0.0295 1.0000 Uani .
C51 C 0.7430(15) -0.2768(15) 0.7445(9) 0.0403 1.0000 Uani .
C52 C 0.777(2) -0.3042(18) 0.6734(11) 0.0564 1.0000 Uani .
C53 C 0.845(2) -0.251(2) 0.6154(11) 0.0705 1.0000 Uani .
C54 C 0.886(2) -0.1723(18) 0.6309(10) 0.0648 1.0000 Uani .
C55 C 0.8503(17) -0.1400(14) 0.7004(9) 0.0449 1.0000 Uani .
C60 C 0.8617(13) -0.1226(12) 0.8679(8) 0.0274 1.0000 Uani .
C61 C 0.8262(12) -0.0165(11) 0.8924(7) 0.0237 1.0000 Uani .
C62 C 0.9242(15) 0.0077(14) 0.9075(10) 0.0406 1.0000 Uani .
C63 C 1.0486(15) -0.0664(15) 0.9000(10) 0.0438 1.0000 Uani .
C64 C 1.0833(15) -0.1697(16) 0.8794(13) 0.0570 1.0000 Uani .
C65 C 0.9895(16) -0.1975(13) 0.8617(9) 0.0397 1.0000 Uani .
C70 C 0.2700(14) 0.1494(13) 0.7873(8) 0.0308 1.0000 Uani .
C71 C 0.2603(15) 0.1672(14) 0.8605(9) 0.0377 1.0000 Uani .
C72 C 0.1437(15) 0.2318(16) 0.8923(9) 0.0438 1.0000 Uani .
C73 C 0.0354(16) 0.2801(16) 0.8550(10) 0.0458 1.0000 Uani .
C74 C 0.0429(16) 0.2649(18) 0.7826(12) 0.0534 1.0000 Uani .
C75 C 0.1595(13) 0.1953(14) 0.7490(8) 0.0342 1.0000 Uani .
C80 C 0.4061(13) -0.0801(12) 0.7608(8) 0.0298 1.0000 Uani .
C81 C 0.4396(13) -0.1770(12) 0.8306(9) 0.0352 1.0000 Uani .
C82 C 0.4288(16) -0.2857(14) 0.8370(12) 0.0497 1.0000 Uani .
C83 C 0.3887(19) -0.3039(18) 0.7799(13) 0.0622 1.0000 Uani .
C84 C 0.351(2) -0.210(2) 0.7110(13) 0.0742 1.0000 Uani .
C85 C 0.3604(19) -0.0981(16) 0.7015(10) 0.0481 1.0000 Uani .
C90 C 0.4375(14) 0.1212(14) 0.6456(8) 0.0319 1.0000 Uani .
C91 C 0.3667(15) 0.2381(14) 0.6058(9) 0.0397 1.0000 Uani .
C92 C 0.3829(19) 0.2781(18) 0.5245(8) 0.0558 1.0000 Uani .
C93 C 0.4819(16) 0.1993(19) 0.4850(9) 0.0525 1.0000 Uani .
C94 C 0.5517(16) 0.0846(15) 0.5245(8) 0.0420 1.0000 Uani .
C95 C 0.5338(15) 0.0420(14) 0.6045(8) 0.0366 1.0000 Uani .
C100 C 1.041(2) -0.523(2) 0.5717(16) 0.0737 1.0000 Uani .
C101 C 1.083(2) -0.453(2) 0.5060(15) 0.0724 1.0000 Uani .
C102 C 1.039(2) -0.4283(18) 0.4336(14) 0.0699 1.0000 Uani .
H111 H 0.5668 0.4354 0.6041 0.0440 1.0000 Uiso R
H121 H 0.3968 0.6125 0.5529 0.0490 1.0000 Uiso R
H131 H 0.2006 0.6587 0.6156 0.0551 1.0000 Uiso R
H141 H 0.1697 0.5274 0.7326 0.0530 1.0000 Uiso R
H151 H 0.3374 0.3546 0.7905 0.0490 1.0000 Uiso R
H221 H 0.7030 0.1715 1.0019 0.0410 1.0000 Uiso R
H231 H 0.6959 0.3581 0.9834 0.0490 1.0000 Uiso R
H241 H 0.6793 0.4916 0.8635 0.0532 1.0000 Uiso R
H251 H 0.6331 0.4488 0.7600 0.0441 1.0000 Uiso R
H311 H 0.6333 0.2224 0.5891 0.0510 1.0000 Uiso R
H321 H 0.8110 0.1557 0.5073 0.0531 1.0000 Uiso R
H331 H 1.0108 0.0908 0.5444 0.0690 1.0000 Uiso R
H341 H 1.0442 0.0896 0.6665 0.0621 1.0000 Uiso R
H351 H 0.8644 0.1586 0.7502 0.0381 1.0000 Uiso R
H411 H 0.5722 -0.2004 0.9867 0.0290 1.0000 Uiso R
H421 H 0.5894 -0.3651 1.0891 0.0360 1.0000 Uiso R
H431 H 0.7560 -0.5488 1.0949 0.0409 1.0000 Uiso R
H441 H 0.9132 -0.5670 0.9923 0.0411 1.0000 Uiso R
H451 H 0.8922 -0.4012 0.8829 0.0361 1.0000 Uiso R
H511 H 0.6965 -0.3140 0.7830 0.0481 1.0000 Uiso R
H521 H 0.7519 -0.3603 0.6649 0.0680 1.0000 Uiso R
H531 H 0.8627 -0.2677 0.5673 0.0840 1.0000 Uiso R
H541 H 0.9390 -0.1404 0.5940 0.0780 1.0000 Uiso R
H551 H 0.8742 -0.0831 0.7082 0.0540 1.0000 Uiso R
H621 H 0.9035 0.0772 0.9234 0.0490 1.0000 Uiso R
H631 H 1.1111 -0.0453 0.9093 0.0530 1.0000 Uiso R
H641 H 1.1687 -0.2219 0.8771 0.0690 1.0000 Uiso R
H651 H 1.0131 -0.2669 0.8456 0.0480 1.0000 Uiso R
H711 H 0.3334 0.1348 0.8880 0.0449 1.0000 Uiso R
H721 H 0.1398 0.2425 0.9410 0.0531 1.0000 Uiso R
H731 H -0.0428 0.3225 0.8775 0.0550 1.0000 Uiso R
H741 H -0.0304 0.3013 0.7551 0.0640 1.0000 Uiso R
H751 H 0.1619 0.1806 0.7019 0.0410 1.0000 Uiso R
H811 H 0.4683 -0.1667 0.8709 0.0421 1.0000 Uiso R
H821 H 0.4509 -0.3481 0.8830 0.0601 1.0000 Uiso R
H831 H 0.3857 -0.3786 0.7856 0.0750 1.0000 Uiso R
H841 H 0.3206 -0.2211 0.6719 0.0880 1.0000 Uiso R
H851 H 0.3362 -0.0358 0.6554 0.0580 1.0000 Uiso R
H911 H 0.3073 0.2918 0.6327 0.0481 1.0000 Uiso R
H921 H 0.3291 0.3553 0.4973 0.0670 1.0000 Uiso R
H931 H 0.4989 0.2268 0.4317 0.0631 1.0000 Uiso R
H941 H 0.6151 0.0316 0.4969 0.0511 1.0000 Uiso R
H951 H 0.5840 -0.0371 0.6308 0.0440 1.0000 Uiso R
H1001 H 1.0677 -0.5357 0.6201 0.0880 1.0000 Uiso R
H1011 H 1.1412 -0.4228 0.5097 0.0870 1.0000 Uiso R
H1021 H 1.0637 -0.3782 0.3893 0.0840 1.0000 Uiso R
H11 H 0.645(16) -0.049(7) 1.009(7) 0.0440 1.0000 Uiso D

loop_
_atom_site_aniso_label
_atom_site_aniso_U_11
_atom_site_aniso_U_22
_atom_site_aniso_U_33
_atom_site_aniso_U_23
_atom_site_aniso_U_13
_atom_site_aniso_U_12
Rh1 0.0242(5) 0.0191(4) 0.0181(4) -0.0042(3) -0.0040(3) -0.0063(4)
P1 0.0259(16) 0.0241(16) 0.0186(15) -0.0013(12) -0.0055(12) -0.0099(13)
P2 0.0252(16) 0.0214(15) 0.0263(16) -0.0052(13) -0.0012(13) -0.0086(13)
P3 0.0330(18) 0.0264(16) 0.0189(15) -0.0065(13) -0.0021(13) -0.0142(14)
O1 0.032(5) 0.027(5) 0.018(4) 0.001(4) -0.005(4) -0.006(4)
C1 0.032(7) 0.036(7) 0.017(6) -0.004(5) -0.004(5) -0.011(6)
C10 0.050(9) 0.031(7) 0.017(6) -0.002(5) -0.018(6) -0.020(6)
C11 0.065(10) 0.031(7) 0.020(6) 0.002(5) -0.013(6) -0.027(7)
C12 0.049(10) 0.033(8) 0.041(9) -0.006(7) -0.024(7) -0.011(7)
C13 0.055(10) 0.025(7) 0.051(10) -0.002(7) -0.035(8) -0.004(7)
C14 0.044(9) 0.042(9) 0.053(10) -0.021(8) -0.012(8) -0.013(7)
C15 0.058(10) 0.036(8) 0.040(8) -0.014(7) -0.001(7) -0.028(8)
C20 0.020(6) 0.028(6) 0.026(6) -0.009(5) -0.004(5) -0.003(5)
C21 0.015(6) 0.027(6) 0.043(8) -0.011(6) -0.004(5) -0.005(5)
C22 0.028(7) 0.042(8) 0.035(8) -0.016(6) -0.005(6) -0.010(6)
C23 0.031(8) 0.057(10) 0.051(9) -0.029(8) -0.002(7) -0.022(7)
C24 0.035(8) 0.034(8) 0.077(12) -0.019(8) -0.017(8) -0.019(7)
C25 0.033(8) 0.027(7) 0.041(8) 0.002(6) 0.001(6) -0.012(6)
C30 0.036(7) 0.025(6) 0.031(7) -0.001(5) -0.001(6) -0.019(6)
C31 0.061(11) 0.035(8) 0.035(8) -0.002(6) -0.010(7) -0.023(8)
C32 0.062(11) 0.050(10) 0.022(7) -0.007(7) 0.002(7) -0.026(9)
C33 0.072(13) 0.056(11) 0.039(9) -0.018(8) 0.030(9) -0.030(10)
C34 0.033(9) 0.058(11) 0.054(11) -0.005(9) -0.004(8) -0.017(8)
C35 0.035(7) 0.034(7) 0.032(7) -0.012(6) 0.007(6) -0.021(6)
C40 0.036(7) 0.029(7) 0.025(6) 0.000(5) -0.001(5) -0.020(6)
C41 0.019(6) 0.019(6) 0.035(7) -0.011(5) -0.002(5) -0.004(5)
C42 0.026(7) 0.030(7) 0.032(7) -0.008(6) 0.000(5) -0.009(6)
C43 0.034(8) 0.035(8) 0.030(7) -0.001(6) -0.003(6) -0.017(6)
C44 0.032(7) 0.025(7) 0.035(7) -0.007(6) -0.010(6) -0.001(6)
C45 0.028(7) 0.032(7) 0.031(7) -0.010(6) -0.001(5) -0.011(6)
C50 0.038(7) 0.021(6) 0.020(6) -0.008(5) 0.000(5) -0.003(5)
C51 0.038(8) 0.047(9) 0.041(8) -0.026(7) 0.001(7) -0.013(7)
C52 0.072(13) 0.061(12) 0.044(10) -0.028(9) -0.004(9) -0.024(10)
C53 0.090(16) 0.066(13) 0.037(10) -0.024(9) 0.012(10) -0.014(12)
C54 0.095(16) 0.053(11) 0.033(9) -0.024(8) 0.032(10) -0.023(11)
C55 0.058(11) 0.027(7) 0.041(9) -0.009(6) 0.013(8) -0.016(7)
C60 0.031(7) 0.025(6) 0.025(6) -0.002(5) -0.001(5) -0.013(5)
C61 0.021(6) 0.022(6) 0.023(6) -0.001(5) -0.006(5) -0.005(5)
C62 0.037(8) 0.028(7) 0.054(10) -0.009(7) -0.008(7) -0.009(6)
C63 0.032(8) 0.044(9) 0.053(10) 0.004(7) -0.016(7) -0.019(7)
C64 0.019(7) 0.046(10) 0.102(16) -0.031(10) 0.021(8) -0.010(7)
C65 0.054(10) 0.028(7) 0.034(8) -0.007(6) 0.000(7) -0.017(7)
C70 0.036(7) 0.035(7) 0.032(7) -0.010(6) 0.002(6) -0.024(6)
C71 0.039(8) 0.036(8) 0.038(8) -0.013(6) -0.010(6) -0.010(7)
C72 0.040(9) 0.058(10) 0.029(7) -0.020(7) -0.009(6) -0.006(7)
C73 0.036(8) 0.048(10) 0.045(9) -0.016(8) 0.009(7) -0.012(7)
C74 0.030(8) 0.067(12) 0.067(12) -0.025(10) -0.005(8) -0.017(8)
C75 0.027(7) 0.051(9) 0.031(7) -0.016(6) -0.007(6) -0.015(6)
C80 0.030(7) 0.021(6) 0.038(8) -0.011(5) 0.003(6) -0.009(5)
C81 0.027(7) 0.026(7) 0.038(8) 0.003(6) -0.007(6) -0.003(6)
C82 0.038(9) 0.025(7) 0.078(13) -0.016(8) 0.010(8) -0.008(7)
C83 0.059(12) 0.053(11) 0.090(16) -0.038(11) 0.033(11) -0.039(10)
C84 0.13(2) 0.074(14) 0.062(13) -0.045(12) 0.036(13) -0.079(15)
C85 0.081(13) 0.047(9) 0.037(8) -0.015(7) 0.004(8) -0.046(10)
C90 0.038(8) 0.044(8) 0.024(6) -0.010(6) -0.009(6) -0.021(7)
C91 0.039(8) 0.038(8) 0.035(8) -0.014(6) -0.012(6) -0.002(7)
C92 0.066(12) 0.062(11) 0.014(7) -0.001(7) -0.004(7) -0.009(9)
C93 0.045(10) 0.085(14) 0.019(7) -0.018(8) 0.014(6) -0.022(9)
C94 0.050(10) 0.046(9) 0.026(7) -0.015(7) 0.015(7) -0.019(8)
C95 0.046(9) 0.035(8) 0.022(7) -0.008(6) 0.009(6) -0.014(7)
C100 0.072(15) 0.063(14) 0.088(17) -0.018(12) -0.019(13) -0.026(12)
C101 0.071(15) 0.060(13) 0.085(17) -0.028(12) -0.008(13) -0.018(11)
C102 0.084(16) 0.041(10) 0.072(14) -0.014(10) -0.019(12) -0.007(10)

loop_
_atom_type_symbol
_atom_type_scat_dispersion_real
_atom_type_scat_dispersion_imag
_atom_type_scat_Cromer_Mann_a1
_atom_type_scat_Cromer_Mann_b1
_atom_type_scat_Cromer_Mann_a2
_atom_type_scat_Cromer_Mann_b2
_atom_type_scat_Cromer_Mann_a3
_atom_type_scat_Cromer_Mann_b3
_atom_type_scat_Cromer_Mann_a4
_atom_type_scat_Cromer_Mann_b4
_atom_type_scat_Cromer_Mann_c
_atom_type_scat_source
C 0.0033 0.0016 2.3100 20.8439 1.0200 10.2075 1.5886 0.5687 0.8650 51.6512 0.2156 'International Tables Vol C 4.2.6.8 and 6.1.1.4'
H 0.0000 0.0000 0.4930 10.5109 0.3229 26.1257 0.1402 3.1424 0.0408 57.7998 0.0030 'International Tables Vol C 4.2.6.8 and 6.1.1.4'
O 0.0106 0.0060 3.0485 13.2771 2.2868 5.7011 1.5463 0.3239 0.8670 32.9089 0.2508 'International Tables Vol C 4.2.6.8 and 6.1.1.4'
P 0.1023 0.0942 6.4345 1.9067 4.1791 27.1570 1.7800 0.5260 1.4908 68.1645 1.1149 'International Tables Vol C 4.2.6.8 and 6.1.1.4'
Rh -1.1178 0.9187 19.2957 0.7515 14.3501 8.2176 4.7343 25.8749 1.2892 98.6062 5.3280 'International Tables Vol C 4.2.6.8 and 6.1.1.4'

loop_
_geom_angle_atom_site_label_1
_geom_angle_site_symmetry_1
_geom_angle_atom_site_label_2
_geom_angle_atom_site_label_3
_geom_angle_site_symmetry_3
_geom_angle
_geom_angle_publ_flag
P1 . Rh1 P2 . 132.45(13) yes
P1 . Rh1 P3 . 99.77(12) yes
P2 . Rh1 P3 . 105.06(13) yes
P1 . Rh1 C1 . 82.6(4) yes
P2 . Rh1 C1 . 82.3(4) yes
P3 . Rh1 C1 . 166.5(4) yes
Rh1 . P1 C10 . 129.2(5) yes
Rh1 . P1 C20 . 104.5(4) yes
C10 . P1 C20 . 101.8(6) yes
Rh1 . P1 C30 . 108.6(4) yes
C10 . P1 C30 . 104.7(6) yes
C20 . P1 C30 . 105.9(6) yes
Rh1 . P2 C40 . 132.7(5) yes
Rh1 . P2 C50 . 111.1(4) yes
C40 . P2 C50 . 104.3(6) yes
Rh1 . P2 C60 . 100.6(4) yes
C40 . P2 C60 . 99.9(6) yes
C50 . P2 C60 . 104.5(7) yes
Rh1 . P3 C70 . 109.0(4) yes
Rh1 . P3 C80 . 121.5(5) yes
C70 . P3 C80 . 100.2(6) yes
Rh1 . P3 C90 . 116.7(5) yes
C70 . P3 C90 . 106.2(7) yes
C80 . P3 C90 . 101.2(6) yes
C1 . O1 H11 . 137(12) no
O1 . C1 Rh1 . 106.3(9) yes
O1 . C1 C21 . 106.9(11) yes
Rh1 . C1 C21 . 114.8(9) yes
O1 . C1 C61 . 109.0(10) yes
Rh1 . C1 C61 . 111.4(9) yes
C21 . C1 C61 . 108.3(11) yes
P1 . C10 C11 . 127.7(13) yes
P1 . C10 C15 . 115.8(10) yes
C11 . C10 C15 . 116.4(14) yes
C10 . C11 C12 . 121.6(16) yes
C10 . C11 H111 . 119.1 no
C12 . C11 H111 . 119.3 no
C11 . C12 C13 . 121.2(16) yes
C11 . C12 H121 . 119.5 no
C13 . C12 H121 . 119.3 no
C12 . C13 C14 . 119.3(15) yes
C12 . C13 H131 . 120.5 no
C14 . C13 H131 . 120.2 no
C13 . C14 C15 . 121.7(17) yes
C13 . C14 H141 . 119.0 no
C15 . C14 H141 . 119.3 no
C10 . C15 C14 . 119.7(15) yes
C10 . C15 H151 . 120.0 no
C14 . C15 H151 . 120.3 no
P1 . C20 C21 . 111.1(10) yes
P1 . C20 C25 . 124.6(11) yes
C21 . C20 C25 . 124.0(13) yes
C1 . C21 C20 . 120.2(12) yes
C1 . C21 C22 . 125.2(13) yes
C20 . C21 C22 . 114.3(13) yes
C21 . C22 C23 . 122.4(15) yes
C21 . C22 H221 . 118.9 no
C23 . C22 H221 . 118.7 no
C22 . C23 C24 . 122.0(15) yes
C22 . C23 H231 . 119.0 no
C24 . C23 H231 . 119.0 no
C23 . C24 C25 . 119.8(14) yes
C23 . C24 H241 . 120.0 no
C25 . C24 H241 . 120.2 no
C20 . C25 C24 . 117.2(14) yes
C20 . C25 H251 . 121.5 no
C24 . C25 H251 . 121.3 no
P1 . C30 C31 . 120.8(12) yes
P1 . C30 C35 . 118.6(11) yes
C31 . C30 C35 . 119.8(14) yes
C30 . C31 C32 . 118.5(16) yes
C30 . C31 H311 . 120.8 no
C32 . C31 H311 . 120.6 no
C31 . C32 C33 . 121.8(15) yes
C31 . C32 H321 . 119.0 no
C33 . C32 H321 . 119.2 no
C32 . C33 C34 . 121.4(16) yes
C32 . C33 H331 . 119.6 no
C34 . C33 H331 . 119.0 no
C33 . C34 C35 . 117.2(16) yes
C33 . C34 H341 . 121.3 no
C35 . C34 H341 . 121.5 no
C34 . C35 C30 . 121.4(14) yes
C34 . C35 H351 . 119.2 no
C30 . C35 H351 . 119.4 no
P2 . C40 C41 . 120.8(10) yes
P2 . C40 C45 . 120.8(10) yes
C41 . C40 C45 . 118.4(12) yes
C40 . C41 C42 . 121.1(12) yes
C40 . C41 H411 . 119.4 no
C42 . C41 H411 . 119.5 no
C41 . C42 C43 . 122.2(13) yes
C41 . C42 H421 . 119.0 no
C43 . C42 H421 . 118.8 no
C42 . C43 C44 . 118.8(13) yes
C42 . C43 H431 . 120.8 no
C44 . C43 H431 . 120.4 no
C43 . C44 C45 . 120.1(13) yes
C43 . C44 H441 . 120.0 no
C45 . C44 H441 . 119.8 no
C40 . C45 C44 . 119.2(13) yes
C40 . C45 H451 . 120.5 no
C44 . C45 H451 . 120.3 no
P2 . C50 C51 . 122.1(11) yes
P2 . C50 C55 . 117.9(11) yes
C51 . C50 C55 . 119.8(13) yes
C50 . C51 C52 . 119.6(16) yes
C50 . C51 H511 . 120.2 no
C52 . C51 H511 . 120.2 no
C51 . C52 C53 . 121.9(19) yes
C51 . C52 H521 . 119.3 no
C53 . C52 H521 . 118.8 no
C52 . C53 C54 . 117.7(17) yes
C52 . C53 H531 . 120.8 no
C54 . C53 H531 . 121.5 no
C53 . C54 C55 . 121.4(18) yes
C53 . C54 H541 . 119.7 no
C55 . C54 H541 . 118.9 no
C54 . C55 C50 . 119.2(17) yes
C54 . C55 H551 . 120.2 no
C50 . C55 H551 . 120.5 no
P2 . C60 C61 . 113.2(10) yes
P2 . C60 C65 . 127.4(11) yes
C61 . C60 C65 . 119.4(13) yes
C1 . C61 C60 . 117.6(11) yes
C1 . C61 C62 . 125.2(12) yes
C60 . C61 C62 . 117.2(12) yes
C61 . C62 C63 . 122.2(15) yes
C61 . C62 H621 . 119.0 no
C63 . C62 H621 . 118.8 no
C62 . C63 C64 . 121.1(15) yes
C62 . C63 H631 . 119.3 no
C64 . C63 H631 . 119.6 no
C63 . C64 C65 . 119.3(14) yes
C63 . C64 H641 . 120.3 no
C65 . C64 H641 . 120.3 no
C64 . C65 C60 . 120.7(14) yes
C64 . C65 H651 . 119.7 no
C60 . C65 H651 . 119.6 no
P3 . C70 C71 . 116.8(11) yes
P3 . C70 C75 . 124.8(11) yes
C71 . C70 C75 . 118.3(14) yes
C70 . C71 C72 . 120.5(14) yes
C70 . C71 H711 . 119.7 no
C72 . C71 H711 . 119.8 no
C71 . C72 C73 . 122.0(14) yes
C71 . C72 H721 . 118.9 no
C73 . C72 H721 . 119.1 no
C72 . C73 C74 . 118.4(15) yes
C72 . C73 H731 . 121.0 no
C74 . C73 H731 . 120.6 no
C73 . C74 C75 . 121.5(16) yes
C73 . C74 H741 . 119.2 no
C75 . C74 H741 . 119.2 no
C74 . C75 C70 . 119.0(14) yes
C74 . C75 H751 . 120.5 no
C70 . C75 H751 . 120.4 no
P3 . C80 C81 . 118.4(11) yes
P3 . C80 C85 . 123.9(11) yes
C81 . C80 C85 . 117.6(13) yes
C80 . C81 C82 . 119.4(16) yes
C80 . C81 H811 . 119.2 no
C82 . C81 H811 . 121.3 no
C81 . C82 C83 . 122.8(18) yes
C81 . C82 H821 . 118.4 no
C83 . C82 H821 . 118.8 no
C82 . C83 C84 . 119.7(17) yes
C82 . C83 H831 . 120.4 no
C84 . C83 H831 . 119.9 no
C83 . C84 C85 . 119.8(19) yes
C83 . C84 H841 . 120.0 no
C85 . C84 H841 . 120.2 no
C84 . C85 C80 . 120.6(17) yes
C84 . C85 H851 . 119.7 no
C80 . C85 H851 . 119.7 no
P3 . C90 C91 . 125.3(12) yes
P3 . C90 C95 . 115.0(11) yes
C91 . C90 C95 . 119.5(13) yes
C90 . C91 C92 . 120.6(15) yes
C90 . C91 H911 . 119.9 no
C92 . C91 H911 . 119.4 no
C91 . C92 C93 . 118.9(16) yes
C91 . C92 H921 . 120.2 no
C93 . C92 H921 . 120.9 no
C92 . C93 C94 . 120.0(14) yes
C92 . C93 H931 . 120.0 no
C94 . C93 H931 . 119.9 no
C93 . C94 C95 . 121.7(14) yes
C93 . C94 H941 . 119.2 no
C95 . C94 H941 . 119.1 no
C90 . C95 C94 . 119.1(14) yes
C90 . C95 H951 . 120.5 no
C94 . C95 H951 . 120.4 no
C102 2_746 C100 C101 . 120(2) yes
C102 2_746 C100 H1001 . 119.8 no
C101 . C100 H1001 . 119.8 no
C100 . C101 C102 . 120(2) yes
C100 . C101 H1011 . 120.0 no
C102 . C101 H1011 . 119.8 no
C101 . C102 C100 2_746 119(2) yes
C101 . C102 H1021 . 120.5 no
C100 2_746 C102 H1021 . 120.3 no

loop_
_geom_bond_atom_site_label_1
_geom_bond_atom_site_label_2
_geom_bond_site_symmetry_2
_geom_bond_distance
_geom_bond_publ_flag
Rh1 P1 . 2.231(3) yes
Rh1 P2 . 2.254(3) yes
Rh1 P3 . 2.315(4) yes
Rh1 C1 . 2.103(14) yes
P1 C10 . 1.812(14) yes
P1 C20 . 1.864(13) yes
P1 C30 . 1.850(14) yes
P2 C40 . 1.843(13) yes
P2 C50 . 1.839(13) yes
P2 C60 . 1.827(14) yes
P3 C70 . 1.832(15) yes
P3 C80 . 1.818(13) yes
P3 C90 . 1.842(14) yes
O1 C1 . 1.456(15) yes
O1 H11 . 0.82(2) no
C1 C21 . 1.500(19) yes
C1 C61 . 1.539(18) yes
C10 C11 . 1.394(18) yes
C10 C15 . 1.43(2) yes
C11 C12 . 1.40(2) yes
C11 H111 . 0.929 no
C12 C13 . 1.34(2) yes
C12 H121 . 0.930 no
C13 C14 . 1.38(2) yes
C13 H131 . 0.933 no
C14 C15 . 1.38(2) yes
C14 H141 . 0.930 no
C15 H151 . 0.926 no
C20 C21 . 1.378(19) yes
C20 C25 . 1.399(19) yes
C21 C22 . 1.396(19) yes
C22 C23 . 1.34(2) yes
C22 H221 . 0.928 no
C23 C24 . 1.34(2) yes
C23 H231 . 0.932 no
C24 C25 . 1.38(2) yes
C24 H241 . 0.932 no
C25 H251 . 0.931 no
C30 C31 . 1.39(2) yes
C30 C35 . 1.38(2) yes
C31 C32 . 1.39(2) yes
C31 H311 . 0.929 no
C32 C33 . 1.35(3) yes
C32 H321 . 0.927 no
C33 C34 . 1.39(3) yes
C33 H331 . 0.929 no
C34 C35 . 1.41(2) yes
C34 H341 . 0.930 no
C35 H351 . 0.929 no
C40 C41 . 1.392(18) yes
C40 C45 . 1.405(19) yes
C41 C42 . 1.346(18) yes
C41 H411 . 0.930 no
C42 C43 . 1.357(19) yes
C42 H421 . 0.933 no
C43 C44 . 1.40(2) yes
C43 H431 . 0.932 no
C44 C45 . 1.396(19) yes
C44 H441 . 0.933 no
C45 H451 . 0.930 no
C50 C51 . 1.39(2) yes
C50 C55 . 1.38(2) yes
C51 C52 . 1.39(2) yes
C51 H511 . 0.927 no
C52 C53 . 1.36(3) yes
C52 H521 . 0.934 no
C53 C54 . 1.40(3) yes
C53 H531 . 0.929 no
C54 C55 . 1.39(2) yes
C54 H541 . 0.930 no
C55 H551 . 0.931 no
C60 C61 . 1.419(18) yes
C60 C65 . 1.38(2) yes
C61 C62 . 1.391(19) yes
C62 C63 . 1.35(2) yes
C62 H621 . 0.934 no
C63 C64 . 1.35(2) yes
C63 H631 . 0.931 no
C64 C65 . 1.40(2) yes
C64 H641 . 0.928 no
C65 H651 . 0.929 no
C70 C71 . 1.398(19) yes
C70 C75 . 1.382(19) yes
C71 C72 . 1.38(2) yes
C71 H711 . 0.933 no
C72 C73 . 1.35(2) yes
C72 H721 . 0.928 no
C73 C74 . 1.37(2) yes
C73 H731 . 0.929 no
C74 C75 . 1.41(2) yes
C74 H741 . 0.930 no
C75 H751 . 0.928 no
C80 C81 . 1.424(19) yes
C80 C85 . 1.41(2) yes
C81 C82 . 1.40(2) yes
C81 H811 . 0.928 no
C82 C83 . 1.34(3) yes
C82 H821 . 0.930 no
C83 C84 . 1.40(3) yes
C83 H831 . 0.931 no
C84 C85 . 1.41(2) yes
C84 H841 . 0.928 no
C85 H851 . 0.933 no
C90 C91 . 1.37(2) yes
C90 C95 . 1.42(2) yes
C91 C92 . 1.40(2) yes
C91 H911 . 0.929 no
C92 C93 . 1.42(2) yes
C92 H921 . 0.932 no
C93 C94 . 1.35(2) yes
C93 H931 . 0.930 no
C94 C95 . 1.385(19) yes
C94 H941 . 0.948 no
C95 H951 . 0.930 no
C100 C102 2_746 1.34(3) yes
C100 C101 . 1.37(3) yes
C100 H1001 . 0.931 no
C101 C102 . 1.40(3) yes
C101 H1011 . 0.931 no
C102 H1021 . 0.933 no

loop_
_geom_hbond_atom_site_label_D
_geom_hbond_atom_site_label_H
_geom_hbond_atom_site_label_A
_geom_hbond_site_symmetry_A
_geom_hbond_angle_DHA
_geom_hbond_distance_DH
_geom_hbond_distance_HA
_geom_hbond_distance_DA
_geom_hbond_publ_flag
C62 H621 C22 . 128.3(5) 0.934 2.486 3.15(3) yes
C71 H711 O1 2_657 125.9(4) 0.933 2.554 3.19(3) yes
O1 H11 C71 2_657 140(15) 0.821 2.516 3.19(3) yes

loop_
_oxford_twin_element_scale_factors
0.651(5)
0.349(5)
